data_7027682
loop_
_publ_author_name
'Bennett, Martin A.'
'Chung, Guandolina'
'Hockless, David C. R.'
'Neumann, Horst'
'Willis, Anthony C.'

_publ_section_title
;
 Bis(acetylacetonato)bis(cyclooctene)ruthenium(II),
 cis-[Ru(acac)2(\h2-C8H14)2]: a synthetic precursor to trans- and
 cis-bis(acetylacetonato)ruthenium(II) complexes&#x200A;&#x2020;
;
_journal_issue 19
_journal_name_full 'Journal of the Chemical Society, Dalton Transactions'
_journal_page_first 3451
_journal_paper_doi 10.1039/a905492h
_journal_year 1999
_chemical_formula_moiety 'C60 H58 O4 P4 Ru , (C H2 Cl2) '
_chemical_formula_sum 'C61 H60 Cl2 O4 P4 Ru'
_chemical_formula_weight 1153.01
_space_group_IT_number 2
_symmetry_cell_setting triclinic
_symmetry_Int_Tables_number 2
_symmetry_space_group_name_Hall '-P 1'
_symmetry_space_group_name_H-M 'P -1'
_audit_creation_date 1999-07-16
_audit_creation_method 'by teXsan v1.8'
_audit_update_record
;
?
;
_cell_angle_alpha 66.78(2)
_cell_angle_beta 74.20(1)
_cell_angle_gamma 86.95(2)
_cell_formula_units_Z 1
_cell_length_a 10.774(2)
_cell_length_b 11.362(3)
_cell_length_c 13.463(3)
_cell_measurement_reflns_used 24
_cell_measurement_temperature 296.2
_cell_measurement_theta_max 19.3
_cell_measurement_theta_min 15.8
_cell_volume 1454.6(6)
_computing_cell_refinement 'MSC/AFC Diffractometer Control'
_computing_data_collection 'MSC/AFC Diffractometer Control'
_computing_data_reduction 'teXsan (MSC, 1992-1997)'
_computing_publication_material 'teXsan (MSC, 1992-1997)'
_computing_structure_refinement 'teXsan (MSC, 1992-1997)'
_computing_structure_solution
;
SIR92 (Altomare, et. al. 1993)
;
_diffrn_ambient_temperature 296.2
_diffrn_measurement_device_type 'Rigaku AFC6S'
_diffrn_measurement_method \w-2\q
_diffrn_orient_matrix_UB_11 -0.00365
_diffrn_orient_matrix_UB_12 0.03715
_diffrn_orient_matrix_UB_13 -0.07989
_diffrn_orient_matrix_UB_21 -0.00984
_diffrn_orient_matrix_UB_22 0.08696
_diffrn_orient_matrix_UB_23 0.00233
_diffrn_orient_matrix_UB_31 0.09606
_diffrn_orient_matrix_UB_32 0.01623
_diffrn_orient_matrix_UB_33 -0.02594
_diffrn_radiation_detector 'scintillation counter'
_diffrn_radiation_monochromator graphite
_diffrn_radiation_source 'X-ray tube'
_diffrn_radiation_type 'Mo K\a'
_diffrn_radiation_wavelength 0.7107
_diffrn_reflns_av_R_equivalents 0.01849
_diffrn_reflns_av_sigmaI/netI 0.070
_diffrn_reflns_limit_h_max 14
_diffrn_reflns_limit_h_min 0
_diffrn_reflns_limit_k_max 14
_diffrn_reflns_limit_k_min -14
_diffrn_reflns_limit_l_max 17
_diffrn_reflns_limit_l_min -16
_diffrn_reflns_number 7063
_diffrn_reflns_reduction_process 'Lp corrections applied'
_diffrn_reflns_theta_max 27.56
_diffrn_reflns_theta_min 2.03
_diffrn_standards_decay_% -1.11
_diffrn_standards_interval_count 150
_diffrn_standards_number 3
_exptl_absorpt_coefficient_mu 0.516
_exptl_absorpt_correction_T_max 0.942
_exptl_absorpt_correction_T_min 0.881
_exptl_absorpt_correction_type analytical
_exptl_absorpt_process_details
;
analytical (de Meulenaer & Tompa, 1965)
;
_exptl_crystal_colour orange
_exptl_crystal_density_diffrn 1.316
_exptl_crystal_density_meas ?
_exptl_crystal_description block
_exptl_crystal_F_000 596.00
_exptl_crystal_size_max 0.31
_exptl_crystal_size_mid 0.29
_exptl_crystal_size_min 0.12
_refine_diff_density_max 0.65
_refine_diff_density_min -0.41
_refine_ls_extinction_method none
_refine_ls_goodness_of_fit_all 1.459
_refine_ls_goodness_of_fit_ref 1.620
_refine_ls_hydrogen_treatment noref
_refine_ls_matrix_type full
_refine_ls_number_constraints 0
_refine_ls_number_parameters 331
_refine_ls_number_reflns 4527
_refine_ls_number_restraints 0
_refine_ls_R_factor_all 0.0765
_refine_ls_R_factor_gt 0.0378
_refine_ls_shift/su_max 0.0300
_refine_ls_shift/su_mean 0.0010
_refine_ls_structure_factor_coef F
_refine_ls_weighting_details 'w = 1/[\s^2^(Fo) + 0.00010|Fo|^2^]'
_refine_ls_weighting_scheme calc
_refine_ls_wR_factor_all 0.0411
_refine_ls_wR_factor_ref 0.0371
_reflns_number_gt 4527
_reflns_number_total 6707
_reflns_threshold_expression I>2.00\s(I)
_cod_data_source_file 905492hsup1.cif
_cod_data_source_block hxn19
_cod_depositor_comments
;
The following automatic conversions were performed:

'_exptl_crystal_density_meas' value 'not measured' was changed to '?'
- the value is perceived as not measured.

Automatic conversion script
Id: cif_fix_values 3008 2015-01-20 13:52:24Z robertas 

The following automatic conversions were performed:

'_refine_ls_weighting_scheme' value 'w = 1/[\s^2^(Fo) +
0.00010|Fo|^2^]' was changed to 'calc'. New tag
'_refine_ls_weighting_details' was created. The value of the new tag
was set to 'w = 1/[\s^2^(Fo) + 0.00010|Fo|^2^]'.

Automatic conversion script
Id: cif_fix_values 3143 2015-03-26 13:38:13Z robertas 
;
_cod_original_cell_volume 1454.8(6)
_cod_original_sg_symbol_H-M 'P -1       '
_cod_original_formula_sum 'C61 H60 Cl2 O4 P4 Ru '
_cod_database_code 7027682

loop_
_symmetry_equiv_pos_as_xyz
'   +x,   +y,   +z'
'   -x,   -y,   -z'

loop_
_atom_site_label
_atom_site_fract_x
_atom_site_fract_y
_atom_site_fract_z
_atom_site_U_iso_or_equiv
_atom_site_occupancy
_atom_site_refinement_flags
_atom_site_adp_type
_atom_site_calc_flag
Ru(1) 0.0000 0.0000 0.0000 0.0449(1) 1.0 S Uani d
Cl(1) 0.0185(4) 0.5572(3) -0.1131(2) 0.342(2) 1.000 . Uani d
P(1) -0.19703(7) 0.00456(8) 0.12837(6) 0.0474(2) 1.000 . Uani d
P(2) -0.30435(8) 0.02704(9) 0.36581(7) 0.0552(3) 1.000 . Uani d
O(1) -0.0961(2) -0.0879(2) -0.0680(2) 0.0649(7) 1.000 . Uani d
O(2) -0.0288(2) 0.1798(2) -0.1090(2) 0.0632(7) 1.000 . Uani d
C(1) -0.1467(3) -0.0253(5) -0.1475(3) 0.078(1) 1.000 . Uani d
C(2) -0.2149(4) -0.1080(6) -0.1837(4) 0.134(2) 1.000 . Uani d
C(3) -0.1435(4) 0.1063(5) -0.2030(3) 0.088(2) 1.000 . Uani d
C(4) -0.0886(3) 0.1985(4) -0.1826(3) 0.076(1) 1.000 . Uani d
C(5) -0.0989(5) 0.3372(5) -0.2529(4) 0.129(2) 1.000 . Uani d
C(6) -0.3120(3) -0.1349(3) 0.1927(2) 0.0538(9) 1.000 . Uani d
C(7) -0.2707(3) -0.2490(4) 0.1857(3) 0.067(1) 1.000 . Uani d
C(8) -0.3527(4) -0.3599(4) 0.2413(4) 0.092(2) 1.000 . Uani d
C(9) -0.4757(5) -0.3541(5) 0.3033(4) 0.111(2) 1.000 . Uani d
C(10) -0.5191(4) -0.2412(6) 0.3091(3) 0.102(2) 1.000 . Uani d
C(11) -0.4385(3) -0.1311(4) 0.2535(3) 0.075(1) 1.000 . Uani d
C(12) -0.2965(3) 0.1367(3) 0.0752(2) 0.056(1) 1.000 . Uani d
C(13) -0.2795(4) 0.2543(4) 0.0778(3) 0.087(2) 1.000 . Uani d
C(14) -0.3482(5) 0.3567(4) 0.0281(4) 0.109(2) 1.000 . Uani d
C(15) -0.4351(5) 0.3422(5) -0.0243(4) 0.105(2) 1.000 . Uani d
C(16) -0.4532(4) 0.2268(5) -0.0276(3) 0.091(2) 1.000 . Uani d
C(17) -0.3840(3) 0.1247(4) 0.0200(3) 0.070(1) 1.000 . Uani d
C(18) -0.1666(3) 0.0240(3) 0.2487(2) 0.0520(9) 1.000 . Uani d
C(19) -0.2975(3) -0.1274(3) 0.4791(2) 0.0515(9) 1.000 . Uani d
C(20) -0.2535(4) -0.2361(4) 0.4621(3) 0.072(1) 1.000 . Uani d
C(21) -0.2594(4) -0.3522(4) 0.5514(4) 0.087(2) 1.000 . Uani d
C(22) -0.3103(5) -0.3617(4) 0.6586(4) 0.094(2) 1.000 . Uani d
C(23) -0.3559(4) -0.2563(4) 0.6779(3) 0.085(1) 1.000 . Uani d
C(24) -0.3500(3) -0.1404(4) 0.5890(3) 0.067(1) 1.000 . Uani d
C(25) -0.2302(3) 0.1373(3) 0.4059(2) 0.057(1) 1.000 . Uani d
C(26) -0.1129(4) 0.1178(4) 0.4316(3) 0.079(1) 1.000 . Uani d
C(27) -0.0562(4) 0.2071(4) 0.4534(4) 0.096(2) 1.000 . Uani d
C(28) -0.1168(6) 0.3161(4) 0.4517(3) 0.095(2) 1.000 . Uani d
C(29) -0.2328(6) 0.3371(4) 0.4277(4) 0.097(2) 1.000 . Uani d
C(30) -0.2895(4) 0.2477(4) 0.4046(3) 0.077(1) 1.000 . Uani d
C(31) -0.051(1) 0.5938(9) 0.009(1) 0.134(4) 0.500 . Uani d
H(1) -0.2919 -0.1479 -0.1266 0.161 1.000 . Uiso c
H(2) -0.2358 -0.0561 -0.2513 0.161 1.000 . Uiso c
H(3) -0.1598 -0.1720 -0.1958 0.161 1.000 . Uiso c
H(4) -0.1840 0.1370 -0.2622 0.105 1.000 . Uiso c
H(5) -0.1320 0.3814 -0.2052 0.155 1.000 . Uiso c
H(6) -0.1554 0.3436 -0.2978 0.155 1.000 . Uiso c
H(7) -0.0158 0.3742 -0.3001 0.155 1.000 . Uiso c
H(8) -0.1856 -0.2521 0.1426 0.081 1.000 . Uiso c
H(9) -0.3240 -0.4385 0.2364 0.111 1.000 . Uiso c
H(10) -0.5313 -0.4298 0.3427 0.133 1.000 . Uiso c
H(11) -0.6048 -0.2386 0.3515 0.123 1.000 . Uiso c
H(12) -0.4693 -0.0524 0.2566 0.089 1.000 . Uiso c
H(13) -0.2198 0.2654 0.1144 0.104 1.000 . Uiso c
H(14) -0.3349 0.4374 0.0304 0.131 1.000 . Uiso c
H(15) -0.4824 0.4125 -0.0582 0.126 1.000 . Uiso c
H(16) -0.5143 0.2163 -0.0632 0.110 1.000 . Uiso c
H(17) -0.3961 0.0451 0.0151 0.084 1.000 . Uiso c
H(18) -0.1169 0.1028 0.2197 0.062 1.000 . Uiso c
H(19) -0.1167 -0.0450 0.2805 0.062 1.000 . Uiso c
H(20) -0.2184 -0.2310 0.3876 0.086 1.000 . Uiso c
H(21) -0.2278 -0.4258 0.5379 0.105 1.000 . Uiso c
H(22) -0.3140 -0.4416 0.7200 0.112 1.000 . Uiso c
H(23) -0.3919 -0.2629 0.7527 0.102 1.000 . Uiso c
H(24) -0.3826 -0.0677 0.6035 0.081 1.000 . Uiso c
H(25) -0.0709 0.0415 0.4342 0.095 1.000 . Uiso c
H(26) 0.0251 0.1930 0.4696 0.115 1.000 . Uiso c
H(27) -0.0778 0.3776 0.4672 0.113 1.000 . Uiso c
H(28) -0.2749 0.4130 0.4268 0.116 1.000 . Uiso c
H(29) -0.3704 0.2630 0.3877 0.093 1.000 . Uiso c
H(30) -0.0070 0.6658 0.0064 0.161 0.500 . Uiso d
H(31) -0.1402 0.6069 0.0199 0.161 0.500 . Uiso d

loop_
_atom_site_aniso_label
_atom_site_aniso_U_11
_atom_site_aniso_U_22
_atom_site_aniso_U_33
_atom_site_aniso_U_12
_atom_site_aniso_U_13
_atom_site_aniso_U_23
Ru(1) 0.0381(2) 0.0631(3) 0.0328(2) -0.0072(2) -0.0116(1) -0.0156(2)
Cl(1) 0.401(5) 0.360(4) 0.263(3) -0.172(4) -0.026(3) -0.140(3)
P(1) 0.0381(4) 0.0666(6) 0.0372(4) -0.0034(4) -0.0103(3) -0.0194(4)
P(2) 0.0446(5) 0.0810(7) 0.0475(5) 0.0126(4) -0.0168(4) -0.0314(5)
O(1) 0.055(1) 0.099(2) 0.046(1) -0.023(1) -0.010(1) -0.033(1)
O(2) 0.057(1) 0.074(2) 0.043(1) 0.002(1) -0.013(1) -0.007(1)
C(1) 0.040(2) 0.153(4) 0.055(2) -0.016(2) -0.008(2) -0.056(3)
C(2) 0.085(3) 0.253(6) 0.106(3) -0.041(4) -0.027(3) -0.107(4)
C(3) 0.062(2) 0.160(5) 0.052(2) 0.026(3) -0.031(2) -0.045(3)
C(4) 0.064(2) 0.109(3) 0.039(2) 0.026(2) -0.014(2) -0.015(2)
C(5) 0.151(5) 0.138(4) 0.069(3) 0.064(4) -0.041(3) -0.011(3)
C(6) 0.043(2) 0.073(2) 0.041(2) -0.012(2) -0.012(1) -0.015(2)
C(7) 0.061(2) 0.074(3) 0.059(2) -0.015(2) -0.021(2) -0.014(2)
C(8) 0.099(3) 0.077(3) 0.090(3) -0.029(3) -0.041(3) -0.010(2)
C(9) 0.101(4) 0.121(4) 0.081(3) -0.064(3) -0.029(3) 0.002(3)
C(10) 0.061(3) 0.158(5) 0.063(3) -0.046(3) -0.005(2) -0.021(3)
C(11) 0.049(2) 0.115(3) 0.055(2) -0.017(2) -0.010(2) -0.030(2)
C(12) 0.048(2) 0.076(2) 0.043(2) 0.006(2) -0.011(1) -0.022(2)
C(13) 0.091(3) 0.086(3) 0.097(3) 0.018(2) -0.043(3) -0.040(3)
C(14) 0.124(4) 0.087(3) 0.125(4) 0.034(3) -0.048(3) -0.045(3)
C(15) 0.099(4) 0.113(4) 0.091(3) 0.050(3) -0.035(3) -0.028(3)
C(16) 0.070(3) 0.130(4) 0.072(3) 0.033(3) -0.033(2) -0.032(3)
C(17) 0.063(2) 0.094(3) 0.063(2) 0.015(2) -0.028(2) -0.034(2)
C(18) 0.044(2) 0.074(2) 0.040(2) 0.000(2) -0.011(1) -0.024(2)
C(19) 0.043(2) 0.070(2) 0.046(2) -0.004(1) -0.013(1) -0.026(2)
C(20) 0.084(3) 0.077(3) 0.060(2) 0.002(2) -0.022(2) -0.031(2)
C(21) 0.118(4) 0.066(3) 0.087(3) 0.000(2) -0.042(3) -0.030(2)
C(22) 0.121(4) 0.079(3) 0.070(3) -0.034(3) -0.034(3) -0.008(2)
C(23) 0.092(3) 0.104(3) 0.048(2) -0.032(3) -0.006(2) -0.022(2)
C(24) 0.063(2) 0.086(3) 0.050(2) -0.009(2) -0.006(2) -0.030(2)
C(25) 0.067(2) 0.063(2) 0.041(2) 0.009(2) -0.016(2) -0.021(2)
C(26) 0.089(3) 0.068(3) 0.106(3) 0.016(2) -0.055(2) -0.043(2)
C(27) 0.114(4) 0.083(3) 0.110(4) -0.003(3) -0.058(3) -0.039(3)
C(28) 0.152(5) 0.068(3) 0.065(3) -0.015(3) -0.031(3) -0.024(2)
C(29) 0.148(5) 0.063(3) 0.075(3) 0.021(3) -0.019(3) -0.031(2)
C(30) 0.091(3) 0.078(3) 0.066(2) 0.025(2) -0.023(2) -0.034(2)
C(31) 0.18(1) 0.071(6) 0.125(8) -0.023(7) 0.040(8) -0.067(6)

loop_
_atom_type_symbol
_atom_type_oxidation_number
_atom_type_number_in_cell
_atom_type_scat_dispersion_real
_atom_type_scat_dispersion_imag
_atom_type_scat_source
C 0 61 0.002 0.002
;International Tables for Crystallography
(1992, Vol. C, Tables 4.2.6.8 and 6.1.1.1)
;
H 0 60 0.000 0.000
;International Tables for Crystallography
(1992, Vol. C, Table 6.1.1.2)
;
Cl 0 2 0.132 0.159
;International Tables for Crystallography
(1992, Vol. C, Tables 4.2.6.8 and 6.1.1.1)
;
O 0 4 0.008 0.006
;International Tables for Crystallography
(1992, Vol. C, Tables 4.2.6.8 and 6.1.1.1)
;
P 0 4 0.090 0.095
;International Tables for Crystallography
(1992, Vol. C, Tables 4.2.6.8 and 6.1.1.1)
;
Ru 0 1 -1.420 0.836
;International Tables for Crystallography
(1992, Vol. C, Tables 4.2.6.8 and 6.1.1.1)
;

loop_
_geom_angle_atom_site_label_1
_geom_angle_atom_site_label_2
_geom_angle_atom_site_label_3
_geom_angle
_geom_angle_site_symmetry_1
_geom_angle_site_symmetry_3
_geom_angle_publ_flag
P(1) Ru(1) P(1) 180.00 . 2 yes
P(1) Ru(1) O(1) 89.79(6) . . yes
P(1) Ru(1) O(1) 90.21(6) . 2 yes
P(1) Ru(1) O(2) 89.27(6) . . yes
P(1) Ru(1) O(2) 90.73(6) . 2 yes
P(1) Ru(1) O(1) 90.21(6) 2 . yes
P(1) Ru(1) O(1) 89.79(6) 2 2 yes
P(1) Ru(1) O(2) 90.73(6) 2 . yes
P(1) Ru(1) O(2) 89.27(6) 2 2 yes
O(1) Ru(1) O(1) 180.00 . 2 yes
O(1) Ru(1) O(2) 91.88(9) . . yes
O(1) Ru(1) O(2) 88.12(9) . 2 yes
O(1) Ru(1) O(2) 88.12(9) 2 . yes
O(1) Ru(1) O(2) 91.88(9) 2 2 yes
O(2) Ru(1) O(2) 180.00 . 2 yes
C(31) Cl(1) C(31) 83.0(5) . 2_565 yes
Ru(1) P(1) C(6) 118.8(1) . . yes
Ru(1) P(1) C(12) 115.7(1) . . yes
Ru(1) P(1) C(18) 110.2(1) . . yes
C(6) P(1) C(12) 102.7(1) . . yes
C(6) P(1) C(18) 103.8(1) . . yes
C(12) P(1) C(18) 104.0(1) . . yes
C(18) P(2) C(19) 102.2(1) . . yes
C(18) P(2) C(25) 98.8(1) . . yes
C(19) P(2) C(25) 101.4(1) . . yes
Ru(1) O(1) C(1) 122.9(3) . . yes
Ru(1) O(2) C(4) 123.3(3) . . yes
O(1) C(1) C(2) 114.5(4) . . yes
O(1) C(1) C(3) 127.1(3) . . yes
C(2) C(1) C(3) 118.4(4) . . yes
C(1) C(2) H(1) 109.5 . . no
C(1) C(2) H(2) 109.5 . . no
C(1) C(2) H(3) 109.5 . . no
H(1) C(2) H(2) 109.5 . . no
H(1) C(2) H(3) 109.5 . . no
H(2) C(2) H(3) 109.5 . . no
C(1) C(3) C(4) 127.8(3) . . yes
C(1) C(3) H(4) 116.1 . . no
C(4) C(3) H(4) 116.1 . . no
O(2) C(4) C(3) 127.0(4) . . yes
O(2) C(4) C(5) 114.5(4) . . yes
C(3) C(4) C(5) 118.5(4) . . yes
C(4) C(5) H(5) 109.5 . . no
C(4) C(5) H(6) 109.5 . . no
C(4) C(5) H(7) 109.5 . . no
H(5) C(5) H(6) 109.5 . . no
H(5) C(5) H(7) 109.5 . . no
H(6) C(5) H(7) 109.5 . . no
P(1) C(6) C(7) 119.1(2) . . yes
P(1) C(6) C(11) 121.9(3) . . yes
C(7) C(6) C(11) 118.9(3) . . yes
C(6) C(7) C(8) 120.6(4) . . yes
C(6) C(7) H(8) 119.7 . . no
C(8) C(7) H(8) 119.7 . . no
C(7) C(8) C(9) 119.1(4) . . yes
C(7) C(8) H(9) 120.5 . . no
C(9) C(8) H(9) 120.5 . . no
C(8) C(9) C(10) 121.1(4) . . yes
C(8) C(9) H(10) 119.5 . . no
C(10) C(9) H(10) 119.5 . . no
C(9) C(10) C(11) 120.0(4) . . yes
C(9) C(10) H(11) 120.0 . . no
C(11) C(10) H(11) 120.0 . . no
C(6) C(11) C(10) 120.3(4) . . yes
C(6) C(11) H(12) 119.9 . . no
C(10) C(11) H(12) 119.9 . . no
P(1) C(12) C(13) 121.9(3) . . yes
P(1) C(12) C(17) 120.1(3) . . yes
C(13) C(12) C(17) 117.7(3) . . yes
C(12) C(13) C(14) 121.0(4) . . yes
C(12) C(13) H(13) 119.5 . . no
C(14) C(13) H(13) 119.5 . . no
C(13) C(14) C(15) 120.3(5) . . yes
C(13) C(14) H(14) 119.8 . . no
C(15) C(14) H(14) 119.8 . . no
C(14) C(15) C(16) 119.5(4) . . yes
C(14) C(15) H(15) 120.2 . . no
C(16) C(15) H(15) 120.2 . . no
C(15) C(16) C(17) 120.7(4) . . yes
C(15) C(16) H(16) 119.6 . . no
C(17) C(16) H(16) 119.6 . . no
C(12) C(17) C(16) 120.7(4) . . yes
C(12) C(17) H(17) 119.7 . . no
C(16) C(17) H(17) 119.7 . . no
P(1) C(18) P(2) 120.0(2) . . yes
P(1) C(18) H(18) 106.8 . . no
P(1) C(18) H(19) 106.8 . . no
P(2) C(18) H(18) 106.8 . . no
P(2) C(18) H(19) 106.8 . . no
H(18) C(18) H(19) 109.5 . . no
P(2) C(19) C(20) 124.0(2) . . yes
P(2) C(19) C(24) 118.5(3) . . yes
C(20) C(19) C(24) 117.2(3) . . yes
C(19) C(20) C(21) 121.3(3) . . yes
C(19) C(20) H(20) 119.4 . . no
C(21) C(20) H(20) 119.4 . . no
C(20) C(21) C(22) 120.2(4) . . yes
C(20) C(21) H(21) 119.9 . . no
C(22) C(21) H(21) 119.9 . . no
C(21) C(22) C(23) 119.8(4) . . yes
C(21) C(22) H(22) 120.1 . . no
C(23) C(22) H(22) 120.1 . . no
C(22) C(23) C(24) 120.1(4) . . yes
C(22) C(23) H(23) 119.9 . . no
C(24) C(23) H(23) 119.9 . . no
C(19) C(24) C(23) 121.4(4) . . yes
C(19) C(24) H(24) 119.3 . . no
C(23) C(24) H(24) 119.3 . . no
P(2) C(25) C(26) 122.9(3) . . yes
P(2) C(25) C(30) 119.0(3) . . yes
C(26) C(25) C(30) 118.1(3) . . yes
C(25) C(26) C(27) 121.1(4) . . yes
C(25) C(26) H(25) 119.5 . . no
C(27) C(26) H(25) 119.5 . . no
C(26) C(27) C(28) 119.9(4) . . yes
C(26) C(27) H(26) 120.0 . . no
C(28) C(27) H(26) 120.0 . . no
C(27) C(28) C(29) 120.2(4) . . yes
C(27) C(28) H(27) 119.9 . . no
C(29) C(28) H(27) 119.9 . . no
C(28) C(29) C(30) 120.0(4) . . yes
C(28) C(29) H(28) 120.0 . . no
C(30) C(29) H(28) 120.0 . . no
C(25) C(30) C(29) 120.8(4) . . yes
C(25) C(30) H(29) 119.6 . . no
C(29) C(30) H(29) 119.6 . . no
Cl(1) C(31) Cl(1) 97.0(5) . 2_565 yes
Cl(1) C(31) H(30) 112.5 . . no
Cl(1) C(31) H(31) 112.5 . . no
Cl(1) C(31) H(30) 112.5 2_565 . no
Cl(1) C(31) H(31) 112.5 2_565 . no
H(30) C(31) H(31) 109.5 . . no

loop_
_geom_bond_atom_site_label_1
_geom_bond_atom_site_label_2
_geom_bond_distance
_geom_bond_site_symmetry_2
_geom_bond_publ_flag
Ru(1) P(1) 2.3575(8) . yes
Ru(1) P(1) 2.3575(8) 2 yes
Ru(1) O(1) 2.062(2) . yes
Ru(1) O(1) 2.062(2) 2 yes
Ru(1) O(2) 2.059(2) . yes
Ru(1) O(2) 2.059(2) 2 yes
Cl(1) C(31) 1.806(9) . yes
Cl(1) C(31) 1.83(1) 2_565 yes
P(1) C(6) 1.827(3) . yes
P(1) C(12) 1.821(3) . yes
P(1) C(18) 1.833(3) . yes
P(2) C(18) 1.858(3) . yes
P(2) C(19) 1.830(3) . yes
P(2) C(25) 1.837(3) . yes
O(1) C(1) 1.275(4) . yes
O(2) C(4) 1.268(4) . yes
C(1) C(2) 1.513(5) . yes
C(1) C(3) 1.380(6) . yes
C(2) H(1) 0.95 . no
C(2) H(2) 0.95 . no
C(2) H(3) 0.95 . no
C(3) C(4) 1.379(6) . yes
C(3) H(4) 0.95 . no
C(4) C(5) 1.501(5) . yes
C(5) H(5) 0.95 . no
C(5) H(6) 0.95 . no
C(5) H(7) 0.95 . no
C(6) C(7) 1.378(4) . yes
C(6) C(11) 1.395(4) . yes
C(7) C(8) 1.394(5) . yes
C(7) H(8) 0.95 . no
C(8) C(9) 1.374(7) . yes
C(8) H(9) 0.95 . no
C(9) C(10) 1.365(7) . yes
C(9) H(10) 0.95 . no
C(10) C(11) 1.380(5) . yes
C(10) H(11) 0.95 . no
C(11) H(12) 0.95 . no
C(12) C(13) 1.373(5) . yes
C(12) C(17) 1.391(4) . yes
C(13) C(14) 1.383(5) . yes
C(13) H(13) 0.95 . no
C(14) C(15) 1.367(6) . yes
C(14) H(14) 0.95 . no
C(15) C(16) 1.355(6) . yes
C(15) H(15) 0.95 . no
C(16) C(17) 1.377(5) . yes
C(16) H(16) 0.95 . no
C(17) H(17) 0.95 . no
C(18) H(18) 0.95 . no
C(18) H(19) 0.95 . no
C(19) C(20) 1.380(4) . yes
C(19) C(24) 1.383(4) . yes
C(20) C(21) 1.380(5) . yes
C(20) H(20) 0.95 . no
C(21) C(22) 1.360(5) . yes
C(21) H(21) 0.95 . no
C(22) C(23) 1.362(6) . yes
C(22) H(22) 0.95 . no
C(23) C(24) 1.377(5) . yes
C(23) H(23) 0.95 . no
C(24) H(24) 0.95 . no
C(25) C(26) 1.382(4) . yes
C(25) C(30) 1.373(4) . yes
C(26) C(27) 1.373(5) . yes
C(26) H(25) 0.95 . no
C(27) C(28) 1.364(6) . yes
C(27) H(26) 0.95 . no
C(28) C(29) 1.360(6) . yes
C(28) H(27) 0.95 . no
C(29) C(30) 1.385(6) . yes
C(29) H(28) 0.95 . no
C(30) H(29) 0.95 . no
C(31) H(30) 0.95 . no
C(31) H(31) 0.95 . no

loop_
_geom_contact_atom_site_label_1
_geom_contact_atom_site_label_2
_geom_contact_distance
_geom_contact_site_symmetry_2
_geom_contact_publ_flag
O(1) C(31) 3.40(1) 1_545 no
O(2) C(31) 3.57(1) 2_565 no
C(2) C(23) 3.594(5) 1_554 no

loop_
_geom_torsion_atom_site_label_1
_geom_torsion_atom_site_label_2
_geom_torsion_atom_site_label_3
_geom_torsion_atom_site_label_4
_geom_torsion_site_symmetry_2
_geom_torsion_site_symmetry_3
_geom_torsion_site_symmetry_4
_geom_torsion
_geom_torsion_publ_flag
Ru(1) P(1) C(6) C(7) . . . 14.7(3) no
Ru(1) P(1) C(6) C(11) . . . -168.6(2) no
Ru(1) P(1) C(12) C(13) . . . -86.0(3) no
Ru(1) P(1) C(12) C(17) . . . 87.5(3) no
Ru(1) P(1) C(18) P(2) . . . -178.6(1) no
Ru(1) P(1) C(6) C(7) 2 2 2 -14.7(3) no
Ru(1) P(1) C(6) C(11) 2 2 2 168.6(2) no
Ru(1) P(1) C(12) C(13) 2 2 2 86.0(3) no
Ru(1) P(1) C(12) C(17) 2 2 2 -87.5(3) no
Ru(1) P(1) C(18) P(2) 2 2 2 178.6(1) no
Ru(1) O(1) C(1) C(2) . . . -178.9(2) no
Ru(1) O(1) C(1) C(3) . . . 2.2(5) no
Ru(1) O(1) C(1) C(2) 2 2 2 178.9(2) no
Ru(1) O(1) C(1) C(3) 2 2 2 -2.2(5) no
Ru(1) O(2) C(4) C(3) . . . 0.1(5) no
Ru(1) O(2) C(4) C(5) . . . 179.8(2) no
Ru(1) O(2) C(4) C(3) 2 2 2 -0.1(5) no
Ru(1) O(2) C(4) C(5) 2 2 2 -179.8(2) no
Cl(1) C(31) Cl(1) C(31) . 2_565 2_565 0.0000 no
Cl(1) C(31) Cl(1) C(31) 2_565 2_565 . 0.0000 no
P(1) Ru(1) P(1) C(6) . 2 2 0.0000 no
P(1) Ru(1) P(1) C(12) . 2 2 0.0000 no
P(1) Ru(1) P(1) C(18) . 2 2 0.0000 no
P(1) Ru(1) O(1) C(1) . . . 88.2(2) no
P(1) Ru(1) O(1) C(1) . 2 2 91.8(2) no
P(1) Ru(1) O(2) C(4) . . . -89.7(2) no
P(1) Ru(1) O(2) C(4) . 2 2 -90.3(2) no
P(1) C(6) C(7) C(8) . . . 174.9(3) no
P(1) C(6) C(11) C(10) . . . -174.3(3) no
P(1) C(12) C(13) C(14) . . . 174.2(3) no
P(1) C(12) C(17) C(16) . . . -175.4(3) no
P(1) C(18) P(2) C(19) . . . 108.6(2) no
P(1) C(18) P(2) C(25) . . . -147.7(2) no
P(2) C(18) P(1) C(6) . . . -50.3(2) no
P(2) C(18) P(1) C(12) . . . 56.8(2) no
P(2) C(19) C(20) C(21) . . . -175.3(3) no
P(2) C(19) C(24) C(23) . . . 175.5(3) no
P(2) C(25) C(26) C(27) . . . 175.3(3) no
P(2) C(25) C(30) C(29) . . . -176.1(3) no
O(1) Ru(1) P(1) C(6) . . . 40.4(1) no
O(1) Ru(1) P(1) C(12) . . . -82.5(1) no
O(1) Ru(1) P(1) C(18) . . . 160.0(1) no
O(1) Ru(1) P(1) C(6) . 2 2 139.6(1) no
O(1) Ru(1) P(1) C(12) . 2 2 -97.5(1) no
O(1) Ru(1) P(1) C(18) . 2 2 20.0(1) no
O(1) Ru(1) O(1) C(1) . 2 2 20.0(1) no
O(1) Ru(1) O(2) C(4) . . . 0.1(2) no
O(1) Ru(1) O(2) C(4) . 2 2 179.9(2) no
O(1) C(1) C(3) C(4) . . . -2.1(7) no
O(2) Ru(1) P(1) C(6) . . . 132.3(1) no
O(2) Ru(1) P(1) C(12) . . . 9.4(1) no
O(2) Ru(1) P(1) C(18) . . . -108.1(1) no
O(2) Ru(1) P(1) C(6) . 2 2 47.7(1) no
O(2) Ru(1) P(1) C(12) . 2 2 170.6(1) no
O(2) Ru(1) P(1) C(18) . 2 2 -71.9(1) no
O(2) Ru(1) O(1) C(1) . . . -1.1(2) no
O(2) Ru(1) O(1) C(1) . 2 2 -178.9(2) no
O(2) Ru(1) O(2) C(4) . 2 2 -178.9(2) no
O(2) C(4) C(3) C(1) . . . 0.8(7) no
C(1) C(3) C(4) C(5) . . . -179.0(4) no
C(2) C(1) C(3) C(4) . . . 179.0(4) no
C(6) P(1) C(12) C(13) . . . 143.0(3) no
C(6) P(1) C(12) C(17) . . . -43.5(3) no
C(6) C(7) C(8) C(9) . . . 0.1(6) no
C(6) C(11) C(10) C(9) . . . -1.0(6) no
C(7) C(6) P(1) C(12) . . . 143.8(2) no
C(7) C(6) P(1) C(18) . . . -108.1(3) no
C(7) C(6) C(11) C(10) . . . 2.4(5) no
C(7) C(8) C(9) C(10) . . . 1.4(7) no
C(8) C(7) C(6) C(11) . . . -1.9(5) no
C(8) C(9) C(10) C(11) . . . -0.9(7) no
C(11) C(6) P(1) C(12) . . . -39.5(3) no
C(11) C(6) P(1) C(18) . . . 68.6(3) no
C(12) C(13) C(14) C(15) . . . 0.3(8) no
C(12) C(17) C(16) C(15) . . . 1.7(6) no
C(13) C(12) P(1) C(18) . . . 35.0(3) no
C(13) C(12) C(17) C(16) . . . -1.6(5) no
C(13) C(14) C(15) C(16) . . . -0.2(8) no
C(14) C(13) C(12) C(17) . . . 0.6(6) no
C(14) C(15) C(16) C(17) . . . -0.8(7) no
C(17) C(12) P(1) C(18) . . . -151.5(3) no
C(18) P(2) C(19) C(20) . . . -30.7(3) no
C(18) P(2) C(19) C(24) . . . 155.4(2) no
C(18) P(2) C(25) C(26) . . . -53.7(3) no
C(18) P(2) C(25) C(30) . . . 122.6(3) no
C(19) P(2) C(25) C(26) . . . 50.7(3) no
C(19) P(2) C(25) C(30) . . . -133.0(3) no
C(19) C(20) C(21) C(22) . . . 0.6(6) no
C(19) C(24) C(23) C(22) . . . -0.4(6) no
C(20) C(19) P(2) C(25) . . . -132.4(3) no
C(20) C(19) C(24) C(23) . . . 1.1(5) no
C(20) C(21) C(22) C(23) . . . 0.2(7) no
C(21) C(20) C(19) C(24) . . . -1.2(5) no
C(21) C(22) C(23) C(24) . . . -0.3(7) no
C(24) C(19) P(2) C(25) . . . 53.7(3) no
C(25) C(26) C(27) C(28) . . . 1.1(7) no
C(25) C(30) C(29) C(28) . . . 0.2(6) no
C(26) C(25) C(30) C(29) . . . 0.4(6) no
C(26) C(27) C(28) C(29) . . . -0.4(7) no
C(27) C(26) C(25) C(30) . . . -1.0(6) no
C(27) C(28) C(29) C(30) . . . -0.2(7) no
C(31) Cl(1) C(31) Cl(1) . 2_565 2_565 0.0000 no
C(31) Cl(1) C(31) Cl(1) 2_565 2_565 . 0.0000 no
